data_2218083
loop_
_publ_author_name
'Fun, Hoong-Kun'
'Jebas, Samuel Robinson'
'Patil, P. S.'
'Dharmaprakash, S. M.'

_publ_section_title
;
 1-(2,4-Dichlorophenyl)-3-(4-methylphenyl)prop-2-en-1-one
;
_journal_coeditor_code CI2584
_journal_issue 5
_journal_name_full 'Acta Crystallographica Section E'
_journal_page_first o936
_journal_paper_doi 10.1107/S1600536808011008
_journal_volume 64
_journal_year 2008
_chemical_formula_iupac 'C16 H12 Cl2 O'
_chemical_formula_moiety 'C16 H12 Cl2 O'
_chemical_formula_sum 'C16 H12 Cl2 O'
_chemical_formula_weight 291.16
_chemical_name_common
;
1-(2,4-Dichlorophenyl)-3-(4-methylphenyl)prop-2-en-1-one
;
_chemical_name_systematic
;
1-(2,4-Dichlorophenyl)-3-(4-methylphenyl)prop-2-en-1-one
;
_space_group_IT_number 61
_symmetry_cell_setting orthorhombic
_symmetry_space_group_name_Hall '-P 2ac 2ab'
_symmetry_space_group_name_H-M 'P b c a'
_atom_sites_solution_hydrogens geom
_atom_sites_solution_primary direct
_atom_sites_solution_secondary difmap
_audit_creation_method SHELXL-97
_cell_angle_alpha 90.0
_cell_angle_beta 90.0
_cell_angle_gamma 90.0
_cell_formula_units_Z 8
_cell_length_a 12.548500(10)
_cell_length_b 7.477500(10)
_cell_length_c 28.7764(3)
_cell_measurement_reflns_used 9639
_cell_measurement_temperature 100.00(10)
_cell_measurement_theta_max 34.62
_cell_measurement_theta_min 2.83
_cell_volume 2700.13(3)
_computing_cell_refinement 'APEX2 (Bruker, 2005)'
_computing_data_collection 'APEX2 (Bruker, 2005)'
_computing_data_reduction 'SAINT (Bruker, 2005)'
_computing_molecular_graphics 'SHELXTL (Sheldrick, 2008)'
_computing_publication_material
;
SHELXTL (Sheldrick, 2008) and PLATON (Spek, 2003)
;
_computing_structure_refinement 'SHELXTL (Sheldrick, 2008)'
_computing_structure_solution 'SHELXTL (Sheldrick, 2008)'
_diffrn_ambient_temperature 100.00(10)
_diffrn_measured_fraction_theta_full 0.999
_diffrn_measured_fraction_theta_max 0.999
_diffrn_measurement_device_type 'Bruker SMART APEXII CCD area-detector'
_diffrn_measurement_method '\f and \w'
_diffrn_radiation_monochromator graphite
_diffrn_radiation_source 'fine-focus sealed tube'
_diffrn_radiation_type MoK\a
_diffrn_radiation_wavelength 0.71073
_diffrn_reflns_av_R_equivalents 0.0521
_diffrn_reflns_av_sigmaI/netI 0.0451
_diffrn_reflns_limit_h_max 21
_diffrn_reflns_limit_h_min -21
_diffrn_reflns_limit_k_max 12
_diffrn_reflns_limit_k_min -12
_diffrn_reflns_limit_l_max 49
_diffrn_reflns_limit_l_min -48
_diffrn_reflns_number 50054
_diffrn_reflns_theta_full 37.90
_diffrn_reflns_theta_max 37.90
_diffrn_reflns_theta_min 1.42
_diffrn_standards_number 0
_exptl_absorpt_coefficient_mu 0.468
_exptl_absorpt_correction_T_max 0.9143
_exptl_absorpt_correction_T_min 0.8107
_exptl_absorpt_correction_type multi-scan
_exptl_absorpt_process_details '(SADABS; Bruker, 2005)'
_exptl_crystal_colour colourless
_exptl_crystal_density_diffrn 1.432
_exptl_crystal_density_method 'not measured'
_exptl_crystal_description Block
_exptl_crystal_F_000 1200
_exptl_crystal_size_max 0.47
_exptl_crystal_size_mid 0.39
_exptl_crystal_size_min 0.20
_refine_diff_density_max 0.643
_refine_diff_density_min -0.528
_refine_ls_extinction_method none
_refine_ls_goodness_of_fit_ref 1.072
_refine_ls_hydrogen_treatment constr
_refine_ls_matrix_type full
_refine_ls_number_parameters 173
_refine_ls_number_reflns 7296
_refine_ls_number_restraints 0
_refine_ls_restrained_S_all 1.072
_refine_ls_R_factor_all 0.0751
_refine_ls_R_factor_gt 0.0453
_refine_ls_shift/su_max 0.001
_refine_ls_shift/su_mean 0.000
_refine_ls_structure_factor_coef Fsqd
_refine_ls_weighting_details 'calc w=1/[\s^2^(Fo^2^)+(0.078P)^2^+0.0443P] where P=(Fo^2^+2Fc^2^)/3'
_refine_ls_weighting_scheme calc
_refine_ls_wR_factor_gt 0.1302
_refine_ls_wR_factor_ref 0.1483
_reflns_number_gt 4995
_reflns_number_total 7296
_reflns_threshold_expression I>2\s(I)
_cod_data_source_file ci2584.cif
_cod_data_source_block I
_cod_depositor_comments
;
The following automatic conversions were performed:
'_symmetry_cell_setting' value 'Orthorhombic' changed to 'orthorhombic'
according to '/home/saulius/struct/CIF-dictionaries/cif_core.dic'
dictionary named 'cif_core.dic' version 2.4.1 from 2010-06-29.

Automatic conversion script
Id: cif_fix_enum 1527 2010-12-29 10:47:43Z saulius 

The following automatic conversions were performed:

'_symmetry_cell_setting' value 'Orthorhombic' changed to
'orthorhombic' according to
/home/saulius/struct/CIF-dictionaries/cif_core.dic dictionary named
'cif_core.dic' version 2.4.1 from 2010-06-29.

Automatic conversion script
Id: cif_fix_values 1715 2011-07-08 13:25:40Z adriana 
;
_cod_database_code 2218083
_cod_database_fobs_code 2218083

loop_
_symmetry_equiv_pos_as_xyz
'x, y, z'
'-x+1/2, -y, z+1/2'
'-x, y+1/2, -z+1/2'
'x+1/2, -y+1/2, -z'
'-x, -y, -z'
'x-1/2, y, -z-1/2'
'x, -y-1/2, z-1/2'
'-x-1/2, y-1/2, z'

loop_
_atom_site_type_symbol
_atom_site_label
_atom_site_fract_x
_atom_site_fract_y
_atom_site_fract_z
_atom_site_U_iso_or_equiv
_atom_site_adp_type
_atom_site_calc_flag
_atom_site_refinement_flags
_atom_site_occupancy
Cl Cl1 0.46470(2) 0.76088(4) 0.057148(10) 0.02125(8) Uani d . 1
Cl Cl2 0.36980(3) 0.56187(5) -0.116828(9) 0.02538(9) Uani d . 1
O O1 0.13288(7) 0.72551(12) 0.08499(3) 0.02032(17) Uani d . 1
C C1 0.37202(9) 0.67308(15) 0.01850(4) 0.0158(2) Uani d . 1
C C2 0.40554(10) 0.64861(15) -0.02709(4) 0.0177(2) Uani d . 1
H H2 0.4759 0.6696 -0.0356 0.021 Uiso calc R 1
C C3 0.33080(10) 0.59184(15) -0.05947(4) 0.0177(2) Uani d . 1
C C4 0.22518(9) 0.56292(16) -0.04764(4) 0.0183(2) Uani d . 1
H H4 0.1760 0.5265 -0.0699 0.022 Uiso calc R 1
C C5 0.19470(9) 0.58948(15) -0.00210(4) 0.0173(2) Uani d . 1
H H5 0.1238 0.5715 0.0060 0.021 Uiso calc R 1
C C6 0.26690(9) 0.64245(14) 0.03220(3) 0.01531(19) Uani d . 1
C C7 0.22310(9) 0.66606(15) 0.08060(4) 0.0165(2) Uani d . 1
C C8 0.28861(9) 0.60913(15) 0.12039(4) 0.0168(2) Uani d . 1
H H8 0.3512 0.5458 0.1151 0.020 Uiso calc R 1
C C9 0.25956(10) 0.64712(15) 0.16419(4) 0.0168(2) Uani d . 1
H H9 0.1962 0.7100 0.1680 0.020 Uiso calc R 1
C C10 0.31720(9) 0.59981(15) 0.20655(4) 0.01556(19) Uani d . 1
C C11 0.27256(10) 0.64353(15) 0.24970(4) 0.0179(2) Uani d . 1
H H11 0.2075 0.7031 0.2508 0.021 Uiso calc R 1
C C12 0.32405(10) 0.59919(16) 0.29076(4) 0.0189(2) Uani d . 1
H H12 0.2929 0.6294 0.3190 0.023 Uiso calc R 1
C C13 0.42150(10) 0.51030(16) 0.29039(4) 0.0182(2) Uani d . 1
C C14 0.46702(9) 0.46835(16) 0.24731(4) 0.0185(2) Uani d . 1
H H14 0.5325 0.4102 0.2463 0.022 Uiso calc R 1
C C15 0.41598(9) 0.51215(16) 0.20617(4) 0.0177(2) Uani d . 1
H H15 0.4476 0.4831 0.1779 0.021 Uiso calc R 1
C C16 0.47564(11) 0.45835(18) 0.33516(4) 0.0251(3) Uani d . 1
H H16A 0.4802 0.5608 0.3552 0.038 Uiso calc R 1
H H16B 0.5460 0.4149 0.3286 0.038 Uiso calc R 1
H H16C 0.4352 0.3662 0.3503 0.038 Uiso calc R 1

loop_
_atom_site_aniso_label
_atom_site_aniso_U_11
_atom_site_aniso_U_22
_atom_site_aniso_U_33
_atom_site_aniso_U_12
_atom_site_aniso_U_13
_atom_site_aniso_U_23
Cl1 0.01778(15) 0.02973(16) 0.01623(13) -0.00376(10) -0.00292(9) -0.00163(10)
Cl2 0.02586(17) 0.03750(18) 0.01277(12) 0.00235(12) 0.00091(10) -0.00154(10)
O1 0.0168(4) 0.0256(4) 0.0185(4) 0.0022(3) -0.0001(3) -0.0017(3)
C1 0.0158(5) 0.0171(5) 0.0145(4) 0.0009(4) -0.0025(4) -0.0003(3)
C2 0.0158(5) 0.0216(5) 0.0157(4) 0.0016(4) 0.0004(4) 0.0001(4)
C3 0.0213(6) 0.0200(5) 0.0117(4) 0.0020(4) -0.0010(4) 0.0007(3)
C4 0.0183(5) 0.0210(5) 0.0156(4) -0.0001(4) -0.0043(4) -0.0007(4)
C5 0.0166(5) 0.0198(5) 0.0154(4) -0.0007(4) -0.0014(4) 0.0005(4)
C6 0.0177(5) 0.0155(4) 0.0127(4) 0.0013(4) -0.0010(4) 0.0012(3)
C7 0.0191(5) 0.0152(4) 0.0153(4) -0.0006(4) 0.0005(4) -0.0008(3)
C8 0.0188(5) 0.0172(5) 0.0144(4) 0.0018(4) 0.0001(4) 0.0001(3)
C9 0.0170(5) 0.0173(5) 0.0159(4) -0.0006(4) 0.0003(4) -0.0001(3)
C10 0.0177(5) 0.0163(4) 0.0127(4) -0.0004(4) 0.0012(4) -0.0001(3)
C11 0.0180(5) 0.0200(5) 0.0156(4) 0.0021(4) 0.0006(4) -0.0008(4)
C12 0.0222(6) 0.0218(5) 0.0126(4) 0.0004(4) 0.0013(4) -0.0008(4)
C13 0.0204(6) 0.0184(5) 0.0158(5) -0.0024(4) -0.0019(4) 0.0007(4)
C14 0.0168(5) 0.0207(5) 0.0179(5) 0.0013(4) 0.0002(4) 0.0001(4)
C15 0.0175(5) 0.0209(5) 0.0149(4) 0.0013(4) 0.0009(4) -0.0002(4)
C16 0.0284(7) 0.0290(6) 0.0179(5) 0.0016(5) -0.0058(5) 0.0011(4)

loop_
_atom_type_symbol
_atom_type_description
_atom_type_scat_dispersion_real
_atom_type_scat_dispersion_imag
_atom_type_scat_source
C C 0.0033 0.0016 'International Tables Vol C Tables 4.2.6.8 and 6.1.1.4'
H H 0.0000 0.0000 'International Tables Vol C Tables 4.2.6.8 and 6.1.1.4'
O O 0.0106 0.0060 'International Tables Vol C Tables 4.2.6.8 and 6.1.1.4'
Cl Cl 0.1484 0.1585 'International Tables Vol C Tables 4.2.6.8 and 6.1.1.4'

loop_
_geom_angle_atom_site_label_1
_geom_angle_atom_site_label_2
_geom_angle_atom_site_label_3
_geom_angle
C2 C1 C6 122.08(10)
C2 C1 Cl1 116.83(9)
C6 C1 Cl1 120.90(8)
C3 C2 C1 118.00(11)
C3 C2 H2 121.0
C1 C2 H2 121.0
C4 C3 C2 121.92(10)
C4 C3 Cl2 118.90(9)
C2 C3 Cl2 119.15(10)
C5 C4 C3 118.45(10)
C5 C4 H4 120.8
C3 C4 H4 120.8
C4 C5 C6 122.15(11)
C4 C5 H5 118.9
C6 C5 H5 118.9
C1 C6 C5 117.38(10)
C1 C6 C7 125.90(10)
C5 C6 C7 116.70(10)
O1 C7 C8 122.79(10)
O1 C7 C6 118.40(10)
C8 C7 C6 118.75(10)
C9 C8 C7 121.15(11)
C9 C8 H8 119.4
C7 C8 H8 119.4
C8 C9 C10 126.71(11)
C8 C9 H9 116.6
C10 C9 H9 116.6
C11 C10 C15 118.00(10)
C11 C10 C9 119.02(10)
C15 C10 C9 122.98(10)
C12 C11 C10 120.88(11)
C12 C11 H11 119.6
C10 C11 H11 119.6
C11 C12 C13 121.12(10)
C11 C12 H12 119.4
C13 C12 H12 119.4
C12 C13 C14 118.17(10)
C12 C13 C16 120.83(10)
C14 C13 C16 120.99(11)
C15 C14 C13 121.00(11)
C15 C14 H14 119.5
C13 C14 H14 119.5
C14 C15 C10 120.83(10)
C14 C15 H15 119.6
C10 C15 H15 119.6
C13 C16 H16A 109.5
C13 C16 H16B 109.5
H16A C16 H16B 109.5
C13 C16 H16C 109.5
H16A C16 H16C 109.5
H16B C16 H16C 109.5

loop_
_geom_bond_atom_site_label_1
_geom_bond_atom_site_label_2
_geom_bond_distance
Cl1 C1 1.7380(11)
Cl2 C3 1.7360(11)
O1 C7 1.2228(14)
C1 C2 1.3895(15)
C1 C6 1.3957(16)
C2 C3 1.3887(16)
C2 H2 0.93
C3 C4 1.3854(17)
C4 C5 1.3795(15)
C4 H4 0.93
C5 C6 1.3971(15)
C5 H5 0.93
C6 C7 1.5077(15)
C7 C8 1.4725(15)
C8 C9 1.3424(14)
C8 H8 0.93
C9 C10 1.4609(15)
C9 H9 0.93
C10 C11 1.4008(15)
C10 C15 1.4022(17)
C11 C12 1.3871(16)
C11 H11 0.93
C12 C13 1.3919(18)
C12 H12 0.93
C13 C14 1.4006(16)
C13 C16 1.5072(16)
C14 C15 1.3855(16)
C14 H14 0.93
C15 H15 0.93
C16 H16A 0.96
C16 H16B 0.96
C16 H16C 0.96

loop_
_geom_hbond_atom_site_label_D
_geom_hbond_atom_site_label_H
_geom_hbond_atom_site_label_A
_geom_hbond_site_symmetry_A
_geom_hbond_distance_DH
_geom_hbond_distance_HA
_geom_hbond_distance_DA
_geom_hbond_angle_DHA
C2 H2 O1 4_565 0.93 2.55 3.4352(15) 159
C8 H8 O1 8_655 0.93 2.55 3.1995(14) 127
C11 H11 Cg1 8_665 0.93 2.81 3.5611(13) 139
C14 H14 Cg1 3_645 0.93 2.93 3.7066(13) 142

loop_
_geom_torsion_atom_site_label_1
_geom_torsion_atom_site_label_2
_geom_torsion_atom_site_label_3
_geom_torsion_atom_site_label_4
_geom_torsion
C6 C1 C2 C3 0.00(17)
Cl1 C1 C2 C3 -175.09(9)
C1 C2 C3 C4 1.20(17)
C1 C2 C3 Cl2 179.44(9)
C2 C3 C4 C5 -0.88(17)
Cl2 C3 C4 C5 -179.12(9)
C3 C4 C5 C6 -0.67(17)
C2 C1 C6 C5 -1.44(17)
Cl1 C1 C6 C5 173.45(9)
C2 C1 C6 C7 -179.70(10)
Cl1 C1 C6 C7 -4.80(16)
C4 C5 C6 C1 1.79(17)
C4 C5 C6 C7 -179.80(10)
C1 C6 C7 O1 142.55(12)
C5 C6 C7 O1 -35.72(15)
C1 C6 C7 C8 -40.19(15)
C5 C6 C7 C8 141.55(11)
O1 C7 C8 C9 -11.25(18)
C6 C7 C8 C9 171.61(10)
C7 C8 C9 C10 -179.61(11)
C8 C9 C10 C11 -177.16(12)
C8 C9 C10 C15 2.91(19)
C15 C10 C11 C12 -0.83(17)
C9 C10 C11 C12 179.24(11)
C10 C11 C12 C13 0.09(19)
C11 C12 C13 C14 0.69(18)
C11 C12 C13 C16 -178.42(11)
C12 C13 C14 C15 -0.73(18)
C16 C13 C14 C15 178.38(11)
C13 C14 C15 C10 -0.01(18)
C11 C10 C15 C14 0.79(17)
C9 C10 C15 C14 -179.29(11)

loop_
_cod_related_entry_id
_cod_related_entry_database
_cod_related_entry_code
1 ChemSpider 30655471
